data_7121655
loop_
_publ_author_name
'Reinholdt, Anders'
'Hill, Anthony F.'
'Bendix, Jesper'

_publ_section_title
;
 Synthons for carbide complex chemistry.
;
_journal_issue 45
_journal_name_full 'Chemical communications (Cambridge, England)'
_journal_page_first 5708
_journal_page_last 5711
_journal_paper_doi 10.1039/c8cc03596b
_journal_volume 54
_journal_year 2018
_chemical_formula_moiety 'C51 H44 Cl4 P4 Pt Ru, 0.62(C H2 Cl2), C2 H3 N, 0.38(C4 H10 O)'
_chemical_formula_sum 'C55.16 H52.08 Cl5.23 N O0.38 P4 Pt Ru'
_chemical_formula_weight 1340.52
_space_group_crystal_system triclinic
_space_group_IT_number 2
_space_group_name_Hall '-P 1'
_space_group_name_H-M_alt 'P -1'
_symmetry_space_group_name_Hall '-P 1'
_symmetry_space_group_name_H-M 'P -1'
_atom_sites_solution_hydrogens geom
_audit_creation_date 2018-01-06
_audit_creation_method
;
Olex2 1.2
(compiled 2015.09.30 svn.r3233 for OlexSys, GUI svn.r5103)
;
_audit_update_record
;
2018-02-15 deposited with the CCDC.
2018-05-11 downloaded from the CCDC.
;
_cell_angle_alpha 72.0661(15)
_cell_angle_beta 72.0477(15)
_cell_angle_gamma 63.5052(14)
_cell_formula_units_Z 2
_cell_length_a 13.1006(5)
_cell_length_b 13.1671(6)
_cell_length_c 18.1048(8)
_cell_measurement_reflns_used 9403
_cell_measurement_temperature 120(2)
_cell_measurement_theta_max 29.619
_cell_measurement_theta_min 2.414
_cell_volume 2605.1(2)
_computing_molecular_graphics 'Olex2 (Dolomanov et al., 2009)'
_computing_publication_material 'Olex2 (Dolomanov et al., 2009)'
_computing_structure_refinement 'ShelXL (Sheldrick, 2015)'
_computing_structure_solution 'olex2.solve (Bourhis et al., 2015)'
_diffrn_ambient_temperature 120(2)
_diffrn_measured_fraction_theta_full 0.999
_diffrn_measured_fraction_theta_max 0.999
_diffrn_measurement_device_type 'Bruker APEX-II CCD'
_diffrn_measurement_method '\f and \w scans'
_diffrn_radiation_type MoK\a
_diffrn_radiation_wavelength 0.71073
_diffrn_reflns_av_R_equivalents 0.0416
_diffrn_reflns_av_unetI/netI 0.0212
_diffrn_reflns_Laue_measured_fraction_full 0.999
_diffrn_reflns_Laue_measured_fraction_max 0.999
_diffrn_reflns_limit_h_max 18
_diffrn_reflns_limit_h_min -17
_diffrn_reflns_limit_k_max 18
_diffrn_reflns_limit_k_min -18
_diffrn_reflns_limit_l_max 25
_diffrn_reflns_limit_l_min -25
_diffrn_reflns_number 145623
_diffrn_reflns_point_group_measured_fraction_full 0.999
_diffrn_reflns_point_group_measured_fraction_max 0.999
_diffrn_reflns_theta_full 26.000
_diffrn_reflns_theta_max 29.575
_diffrn_reflns_theta_min 2.328
_diffrn_standards_number 0
_exptl_absorpt_coefficient_mu 3.403
_exptl_absorpt_correction_T_max 0.7459
_exptl_absorpt_correction_T_min 0.6149
_exptl_absorpt_correction_type multi-scan
_exptl_absorpt_process_details
;
SADABS-2016/2 (Bruker,2016/2) was used for absorption correction.
wR2(int) was 0.0889 before and 0.0607 after correction.
The Ratio of minimum to maximum transmission is 0.8244.
The \l/2 correction factor is Not present.
;
_exptl_crystal_colour 'clear yellow'
_exptl_crystal_colour_lustre clear
_exptl_crystal_colour_primary yellow
_exptl_crystal_density_diffrn 1.709
_exptl_crystal_description prism
_exptl_crystal_F_000 1328
_exptl_crystal_size_max 0.278
_exptl_crystal_size_mid 0.198
_exptl_crystal_size_min 0.132
_refine_diff_density_max 1.481
_refine_diff_density_min -0.995
_refine_diff_density_rms 0.112
_refine_ls_extinction_method none
_refine_ls_goodness_of_fit_ref 1.128
_refine_ls_hydrogen_treatment constr
_refine_ls_matrix_type full
_refine_ls_number_parameters 653
_refine_ls_number_reflns 14590
_refine_ls_number_restraints 3
_refine_ls_restrained_S_all 1.128
_refine_ls_R_factor_all 0.0291
_refine_ls_R_factor_gt 0.0252
_refine_ls_shift/su_max 0.001
_refine_ls_shift/su_mean 0.000
_refine_ls_structure_factor_coef Fsqd
_refine_ls_weighting_details 'w=1/[\s^2^(Fo^2^)+(0.0089P)^2^+5.3785P] where P=(Fo^2^+2Fc^2^)/3'
_refine_ls_weighting_scheme calc
_refine_ls_wR_factor_gt 0.0466
_refine_ls_wR_factor_ref 0.0478
_reflns_Friedel_coverage 0.000
_reflns_number_gt 13763
_reflns_number_total 14590
_reflns_threshold_expression 'I > 2\s(I)'
_cod_data_source_file c8cc03596b2.cif
_cod_data_source_block mo_d8v2038_0m-tri
_cod_depositor_comments 'Adding full bibliography for 7121645--7121655.cif.'
_cod_database_code 7121655
_shelxl_version_number 2013-3
_shelx_space_group_comment
;
The symmetry employed for this shelxl refinement is uniquely defined
by the following loop, which should always be used as a source of
symmetry information in preference to the above space-group names.
They are only intended as comments.
;
_shelx_estimated_absorpt_t_max 0.662
_shelx_estimated_absorpt_t_min 0.451
_olex2_refinement_description
;
1. Fixed Uiso
 At 1.2 times of:
  All C(H) groups, All C(H,H) groups
 At 1.5 times of:
  All C(H,H,H) groups
2. Restrained distances
 C55-C56 \\sim C57-C58
 with sigma of 0.001
 O1-C55 \\sim O1-C57
 with sigma of 0.001
 O1-C58 \\sim O1-C56
 with sigma of 0.001
3. Others
 Sof(O1)=Sof(C58)=Sof(H58a)=Sof(H58b)=Sof(H58c)=Sof(C56)=Sof(H56a)=Sof(H56b)=
 Sof(H56c)=Sof(C55)=Sof(H55a)=Sof(H55b)=Sof(C57)=Sof(H57a)=Sof(H57b)=1-FVAR(1)
 Sof(Cl6)=Sof(Cl5)=Sof(C54)=Sof(H54a)=Sof(H54b)=FVAR(1)
4.a Secondary CH2 refined with riding coordinates:
 C2(H2a,H2b), C3(H3a,H3b), C54(H54a,H54b), C55(H55a,H55b), C57(H57a,H57b)
4.b Aromatic/amide H refined with riding coordinates:
 C49(H49), C50(H50), C20(H20), C12(H12), C21(H21), C45(H45), C42(H42),
 C38(H38), C43(H43), C18(H18), C7(H7), C9(H9), C14(H14), C11(H11), C47(H47),
 C41(H41), C44(H44), C39(H39), C15(H15), C8(H8), C19(H19), C33(H33), C30(H30),
 C48(H48), C51(H51), C23(H23), C32(H32), C25(H25), C24(H24), C29(H29), C5(H5),
 C13(H13), C36(H36), C31(H31), C17(H17), C37(H37), C6(H6), C35(H35), C27(H27),
 C26(H26)
4.c Idealised Me refined as rotating group:
 C53(H53a,H53b,H53c), C58(H58a,H58b,H58c), C56(H56a,H56b,H56c)
;
_olex2_submission_special_instructions 'No special instructions were received'

loop_
_space_group_symop_operation_xyz
'x, y, z'
'-x, -y, -z'

loop_
_atom_site_label
_atom_site_type_symbol
_atom_site_fract_x
_atom_site_fract_y
_atom_site_fract_z
_atom_site_U_iso_or_equiv
_atom_site_adp_type
_atom_site_occupancy
_atom_site_site_symmetry_order
_atom_site_calc_flag
_atom_site_refinement_flags_posn
_atom_site_refinement_flags_occupancy
_atom_site_disorder_assembly
_atom_site_disorder_group
Pt1 Pt 0.09412(2) 0.25515(2) 0.23570(2) 0.00772(2) Uani 1 1 d . . . .
Ru1 Ru 0.27316(2) -0.04334(2) 0.28038(2) 0.00745(3) Uani 1 1 d . . . .
Cl3 Cl 0.39915(5) -0.25559(4) 0.30114(3) 0.01467(10) Uani 1 1 d . . . .
Cl4 Cl -0.01971(5) 0.45551(4) 0.20957(3) 0.01541(11) Uani 1 1 d . . . .
P4 P -0.06070(5) 0.19382(5) 0.27546(3) 0.00846(10) Uani 1 1 d . . . .
P2 P 0.09711(5) -0.08001(5) 0.32363(3) 0.00836(10) Uani 1 1 d . . . .
P3 P 0.26588(5) 0.28697(5) 0.18133(3) 0.00899(10) Uani 1 1 d . . . .
P1 P 0.43314(5) 0.01994(5) 0.23136(3) 0.00967(10) Uani 1 1 d . . . .
Cl1 Cl 0.30067(5) -0.04696(5) 0.14314(3) 0.01463(10) Uani 1 1 d . . . .
Cl2 Cl 0.25887(5) -0.05812(5) 0.41760(3) 0.01438(10) Uani 1 1 d . . . .
C49 C -0.4027(2) 0.4449(2) 0.39851(16) 0.0200(5) Uani 1 1 d . . . .
H49 H -0.4725 0.4984 0.4235 0.024 Uiso 1 1 calc R . . .
C40 C -0.09247(19) 0.17437(18) 0.19119(13) 0.0110(4) Uani 1 1 d . . . .
C16 C 0.0671(2) -0.13871(19) 0.25739(13) 0.0115(4) Uani 1 1 d . . . .
C50 C -0.3571(2) 0.4759(2) 0.31878(15) 0.0172(5) Uani 1 1 d . . . .
H50 H -0.3958 0.5504 0.2894 0.021 Uiso 1 1 calc R . . .
C46 C -0.19780(19) 0.28815(19) 0.32555(13) 0.0108(4) Uani 1 1 d . . . .
C34 C 0.3078(2) 0.34726(19) 0.23834(14) 0.0130(4) Uani 1 1 d . . . .
C20 C -0.0609(2) -0.1611(2) 0.19735(16) 0.0212(5) Uani 1 1 d . . . .
H20 H -0.1366 -0.1381 0.1884 0.025 Uiso 1 1 calc R . . .
C12 C 0.4256(2) 0.1385(2) 0.41742(15) 0.0219(5) Uani 1 1 d . . . .
H12 H 0.3669 0.1818 0.4549 0.026 Uiso 1 1 calc R . A .
C1 C 0.18668(19) 0.09959(19) 0.26168(13) 0.0099(4) Uani 1 1 d . . . .
C21 C -0.0441(2) -0.1078(2) 0.24550(15) 0.0157(5) Uani 1 1 d . . . .
H21 H -0.1088 -0.0499 0.2705 0.019 Uiso 1 1 calc R . . .
C28 C 0.25117(19) 0.38836(18) 0.08704(13) 0.0110(4) Uani 1 1 d . . . .
C45 C -0.2033(2) 0.18190(19) 0.19347(14) 0.0131(4) Uani 1 1 d . . . .
H45 H -0.2641 0.2018 0.2381 0.016 Uiso 1 1 calc R . . .
C42 C -0.0256(2) 0.1229(2) 0.06248(15) 0.0216(5) Uani 1 1 d . . . .
H42 H 0.0348 0.1027 0.0178 0.026 Uiso 1 1 calc R . . .
C10 C 0.4805(2) 0.05101(19) 0.30344(13) 0.0125(4) Uani 1 1 d . . . .
C38 C 0.2523(3) 0.4535(3) 0.34108(18) 0.0315(7) Uani 1 1 d . . . .
H38 H 0.1945 0.4919 0.3812 0.038 Uiso 1 1 calc R . . .
C43 C -0.1359(2) 0.1316(2) 0.06468(15) 0.0208(5) Uani 1 1 d . . . .
H43 H -0.1511 0.1180 0.0213 0.025 Uiso 1 1 calc R . . .
C18 C 0.1433(2) -0.2794(2) 0.17444(17) 0.0248(6) Uani 1 1 d . . . .
H18 H 0.2074 -0.3389 0.1507 0.030 Uiso 1 1 calc R . . .
C7 C 0.7736(2) -0.2260(2) 0.10094(16) 0.0191(5) Uani 1 1 d . . . .
H7 H 0.8448 -0.2772 0.0755 0.023 Uiso 1 1 calc R . . .
C9 C 0.6116(2) -0.0412(2) 0.09640(15) 0.0192(5) Uani 1 1 d . . . .
H9 H 0.5718 0.0331 0.0673 0.023 Uiso 1 1 calc R . . .
C14 C 0.6273(2) 0.0423(3) 0.36236(18) 0.0286(6) Uani 1 1 d . . . .
H14 H 0.7070 0.0179 0.3634 0.034 Uiso 1 1 calc R . . .
C11 C 0.3953(2) 0.1111(2) 0.36108(14) 0.0161(5) Uani 1 1 d . . A -1
H11 H 0.3154 0.1336 0.3617 0.019 Uiso 1 1 calc R . A -1
C47 C -0.2440(2) 0.2581(2) 0.40540(14) 0.0159(5) Uani 1 1 d . . . .
H47 H -0.2053 0.1841 0.4353 0.019 Uiso 1 1 calc R . . .
C41 C -0.0030(2) 0.1438(2) 0.12570(14) 0.0152(4) Uani 1 1 d . . . .
H41 H 0.0727 0.1372 0.1243 0.018 Uiso 1 1 calc R . . .
C44 C -0.2241(2) 0.1602(2) 0.13027(15) 0.0179(5) Uani 1 1 d . . . .
H44 H -0.2993 0.1650 0.1319 0.021 Uiso 1 1 calc R . . .
C39 C 0.2233(2) 0.4041(2) 0.29726(15) 0.0198(5) Uani 1 1 d . . . .
H39 H 0.1459 0.4090 0.3073 0.024 Uiso 1 1 calc R . . .
C15 C 0.5978(2) 0.0172(2) 0.30417(16) 0.0200(5) Uani 1 1 d . . . .
H15 H 0.6571 -0.0226 0.2652 0.024 Uiso 1 1 calc R . . .
C8 C 0.7153(2) -0.1177(2) 0.05923(15) 0.0217(5) Uani 1 1 d . . . .
H8 H 0.7461 -0.0951 0.0048 0.026 Uiso 1 1 calc R . . .
C19 C 0.0324(3) -0.2477(2) 0.16236(16) 0.0244(6) Uani 1 1 d . . . .
H19 H 0.0207 -0.2852 0.1303 0.029 Uiso 1 1 calc R . . .
C33 C 0.2986(2) 0.4722(2) 0.06304(14) 0.0157(5) Uani 1 1 d . . . .
H33 H 0.3465 0.4718 0.0933 0.019 Uiso 1 1 calc R . . .
C30 C 0.1599(2) 0.4732(2) -0.02687(15) 0.0198(5) Uani 1 1 d . . . .
H30 H 0.1134 0.4731 -0.0581 0.024 Uiso 1 1 calc R . . .
C48 C -0.3470(2) 0.3366(2) 0.44176(15) 0.0215(5) Uani 1 1 d . . . .
H48 H -0.3788 0.3156 0.4962 0.026 Uiso 1 1 calc R . . .
C22 C 0.0787(2) -0.17931(19) 0.41857(13) 0.0108(4) Uani 1 1 d . . . .
C2 C 0.39127(19) 0.15609(18) 0.15648(13) 0.0109(4) Uani 1 1 d . . . .
H2A H 0.4600 0.1772 0.1355 0.013 Uiso 1 1 calc R . . .
H2B H 0.3780 0.1375 0.1121 0.013 Uiso 1 1 calc R . . .
C51 C -0.2550(2) 0.39805(19) 0.28192(14) 0.0133(4) Uani 1 1 d . . . .
H51 H -0.2240 0.4191 0.2273 0.016 Uiso 1 1 calc R . . .
C23 C 0.1592(2) -0.29423(19) 0.42588(14) 0.0140(4) Uani 1 1 d . . . .
H23 H 0.2225 -0.3175 0.3832 0.017 Uiso 1 1 calc R . . .
C4 C 0.56618(19) -0.07374(19) 0.17638(14) 0.0129(4) Uani 1 1 d . . . .
C3 C -0.03014(19) 0.05346(18) 0.34465(13) 0.0105(4) Uani 1 1 d . . . .
H3A H -0.0999 0.0353 0.3564 0.013 Uiso 1 1 calc R . . .
H3B H -0.0260 0.0662 0.3946 0.013 Uiso 1 1 calc R . . .
C32 C 0.2758(2) 0.5563(2) -0.00519(16) 0.0222(5) Uani 1 1 d . . . .
H32 H 0.3087 0.6130 -0.0218 0.027 Uiso 1 1 calc R . . .
C25 C 0.0552(2) -0.3419(2) 0.55810(15) 0.0197(5) Uani 1 1 d . . . .
H25 H 0.0473 -0.3970 0.6055 0.024 Uiso 1 1 calc R . . .
C24 C 0.1472(2) -0.3743(2) 0.49517(14) 0.0177(5) Uani 1 1 d . . . .
H24 H 0.2024 -0.4521 0.4996 0.021 Uiso 1 1 calc R . . .
C29 C 0.1825(2) 0.3883(2) 0.04143(14) 0.0159(5) Uani 1 1 d . . . .
H29 H 0.1513 0.3305 0.0569 0.019 Uiso 1 1 calc R . . .
C5 C 0.6248(2) -0.1844(2) 0.21762(14) 0.0146(4) Uani 1 1 d . . . .
H5 H 0.5939 -0.2082 0.2718 0.018 Uiso 1 1 calc R . . .
C13 C 0.5422(3) 0.1022(3) 0.41840(17) 0.0270(6) Uani 1 1 d . . . .
H13 H 0.5636 0.1185 0.4577 0.032 Uiso 1 1 calc R . . .
C36 C 0.4491(2) 0.3909(2) 0.26822(19) 0.0279(6) Uani 1 1 d . . . .
H36 H 0.5263 0.3868 0.2584 0.034 Uiso 1 1 calc R . . .
C31 C 0.2053(2) 0.5576(2) -0.04905(15) 0.0214(5) Uani 1 1 d . . . .
H31 H 0.1879 0.6167 -0.0947 0.026 Uiso 1 1 calc R . . .
C17 C 0.1611(2) -0.2246(2) 0.22102(15) 0.0183(5) Uani 1 1 d . . . .
H17 H 0.2374 -0.2457 0.2281 0.022 Uiso 1 1 calc R . . .
C37 C 0.3642(3) 0.4472(3) 0.3270(2) 0.0332(7) Uani 1 1 d . . . .
H37 H 0.3835 0.4812 0.3573 0.040 Uiso 1 1 calc R . . .
C6 C 0.7279(2) -0.2599(2) 0.18005(16) 0.0173(5) Uani 1 1 d . . . .
H6 H 0.7673 -0.3348 0.2085 0.021 Uiso 1 1 calc R . . .
C35 C 0.4214(2) 0.3410(2) 0.22394(16) 0.0199(5) Uani 1 1 d . . . .
H35 H 0.4796 0.3026 0.1839 0.024 Uiso 1 1 calc R . . .
C27 C -0.0137(2) -0.1470(2) 0.48205(14) 0.0157(5) Uani 1 1 d . . . .
H27 H -0.0689 -0.0692 0.4781 0.019 Uiso 1 1 calc R . . .
C26 C -0.0250(2) -0.2283(2) 0.55112(14) 0.0194(5) Uani 1 1 d . . . .
H26 H -0.0884 -0.2057 0.5939 0.023 Uiso 1 1 calc R . . .
Cl6 Cl 0.65451(19) 0.68947(13) 0.42761(10) 0.0383(5) Uani 0.615(4) 1 d . P B 1
Cl5 Cl 0.8894(2) 0.6606(2) 0.42736(16) 0.0565(8) Uani 0.615(4) 1 d . P B 1
N1 N 0.5822(2) 0.2618(2) 1.00951(16) 0.0327(6) Uani 1 1 d . . . .
C52 C 0.5411(2) 0.2874(3) 0.95827(17) 0.0263(6) Uani 1 1 d . . . .
C53 C 0.4858(3) 0.3196(3) 0.8920(2) 0.0484(10) Uani 1 1 d . . . .
H53A H 0.5271 0.2597 0.8599 0.073 Uiso 1 1 calc GR . . .
H53B H 0.4881 0.3936 0.8594 0.073 Uiso 1 1 calc GR . . .
H53C H 0.4046 0.3273 0.9118 0.073 Uiso 1 1 calc GR . . .
C54 C 0.7942(5) 0.6731(5) 0.3721(3) 0.0378(13) Uani 0.615(4) 1 d . P B 1
H54A H 0.8090 0.7397 0.3338 0.045 Uiso 0.615(4) 1 calc R P B 1
H54B H 0.8421 0.5975 0.3560 0.045 Uiso 0.615(4) 1 calc R P B 1
O1 O 0.7668(4) 0.6747(5) 0.4586(4) 0.0405(17) Uani 0.385(4) 1 d D P B -1
C58 C 0.9592(7) 0.6227(7) 0.3787(6) 0.035(2) Uani 0.385(4) 1 d D P B -1
H58A H 0.9247 0.6315 0.3351 0.052 Uiso 0.385(4) 1 calc GR P B -1
H58B H 1.0020 0.5403 0.3983 0.052 Uiso 0.385(4) 1 calc GR P B -1
H58C H 1.0128 0.6629 0.3597 0.052 Uiso 0.385(4) 1 calc GR P B -1
C56 C 0.5846(8) 0.6934(13) 0.4416(7) 0.071(4) Uani 0.385(4) 1 d D P B -1
H56A H 0.5602 0.6914 0.3962 0.107 Uiso 0.385(4) 1 calc GR P B -1
H56B H 0.5332 0.7658 0.4601 0.107 Uiso 0.385(4) 1 calc GR P B -1
H56C H 0.5802 0.6275 0.4844 0.107 Uiso 0.385(4) 1 calc GR P B -1
C55 C 0.7089(8) 0.6872(10) 0.4023(5) 0.041(3) Uani 0.385(4) 1 d D P B -1
H55A H 0.6882 0.7708 0.3970 0.049 Uiso 0.385(4) 1 calc R P B -1
H55B H 0.6857 0.6849 0.3559 0.049 Uiso 0.385(4) 1 calc R P B -1
C57 C 0.8604(8) 0.7078(8) 0.4289(8) 0.026(2) Uani 0.385(4) 1 d D P B -1
H57A H 0.8578 0.7612 0.3766 0.031 Uiso 0.385(4) 1 calc R P B -1
H57B H 0.8760 0.7373 0.4666 0.031 Uiso 0.385(4) 1 calc R P B -1

loop_
_atom_site_aniso_label
_atom_site_aniso_U_11
_atom_site_aniso_U_22
_atom_site_aniso_U_33
_atom_site_aniso_U_23
_atom_site_aniso_U_13
_atom_site_aniso_U_12
Pt1 0.00784(4) 0.00504(4) 0.00834(4) -0.00054(3) -0.00234(3) -0.00089(3)
Ru1 0.00746(7) 0.00479(7) 0.00698(8) -0.00066(6) -0.00151(6) 0.00001(6)
Cl3 0.0114(2) 0.0077(2) 0.0192(3) -0.00203(19) -0.0029(2) 0.00060(19)
Cl4 0.0131(2) 0.0067(2) 0.0212(3) -0.0003(2) -0.0045(2) -0.00030(19)
P4 0.0082(2) 0.0065(2) 0.0092(2) -0.00101(19) -0.00259(19) -0.00133(19)
P2 0.0094(2) 0.0057(2) 0.0079(2) -0.00140(19) -0.00143(19) -0.00145(19)
P3 0.0095(2) 0.0070(2) 0.0091(2) -0.00080(19) -0.0025(2) -0.0022(2)
P1 0.0080(2) 0.0076(2) 0.0096(2) -0.0007(2) -0.0012(2) -0.0008(2)
Cl1 0.0169(3) 0.0157(3) 0.0091(2) -0.00330(19) -0.00204(19) -0.0043(2)
Cl2 0.0190(3) 0.0149(2) 0.0082(2) -0.00134(19) -0.00251(19) -0.0065(2)
C49 0.0135(11) 0.0188(12) 0.0246(13) -0.0125(10) -0.0043(10) 0.0020(9)
C40 0.0133(10) 0.0067(9) 0.0116(10) 0.0004(8) -0.0051(8) -0.0024(8)
C16 0.0159(11) 0.0085(10) 0.0104(10) -0.0004(8) -0.0041(8) -0.0049(8)
C50 0.0139(11) 0.0108(10) 0.0252(13) -0.0054(9) -0.0080(9) 0.0007(9)
C46 0.0082(9) 0.0089(10) 0.0141(10) -0.0045(8) -0.0018(8) -0.0012(8)
C34 0.0152(11) 0.0108(10) 0.0146(11) -0.0009(8) -0.0070(9) -0.0048(8)
C20 0.0254(13) 0.0205(12) 0.0239(13) -0.0029(10) -0.0115(11) -0.0110(11)
C12 0.0295(14) 0.0227(13) 0.0171(12) -0.0042(10) -0.0040(10) -0.0134(11)
C1 0.0087(9) 0.0142(10) 0.0071(9) -0.0029(8) 0.0002(7) -0.0054(8)
C21 0.0164(11) 0.0122(10) 0.0199(12) -0.0050(9) -0.0043(9) -0.0051(9)
C28 0.0122(10) 0.0076(9) 0.0097(10) -0.0018(8) -0.0007(8) -0.0017(8)
C45 0.0140(10) 0.0092(10) 0.0148(11) 0.0001(8) -0.0048(8) -0.0037(8)
C42 0.0256(13) 0.0224(13) 0.0155(12) -0.0068(10) -0.0026(10) -0.0074(11)
C10 0.0137(10) 0.0103(10) 0.0128(10) 0.0010(8) -0.0043(8) -0.0049(8)
C38 0.0354(16) 0.0380(17) 0.0304(15) -0.0216(13) -0.0058(13) -0.0131(14)
C43 0.0294(14) 0.0205(12) 0.0166(12) -0.0037(10) -0.0109(10) -0.0090(11)
C18 0.0258(14) 0.0261(14) 0.0263(14) -0.0164(11) -0.0026(11) -0.0076(11)
C7 0.0112(11) 0.0213(12) 0.0249(13) -0.0138(10) -0.0031(9) -0.0008(9)
C9 0.0161(11) 0.0186(12) 0.0146(11) -0.0021(9) -0.0024(9) -0.0010(9)
C14 0.0206(13) 0.0351(16) 0.0361(16) -0.0047(13) -0.0114(12) -0.0138(12)
C11 0.0176(11) 0.0150(11) 0.0150(11) -0.0012(9) -0.0042(9) -0.0062(9)
C47 0.0158(11) 0.0131(11) 0.0139(11) -0.0028(9) -0.0027(9) -0.0015(9)
C41 0.0136(11) 0.0155(11) 0.0155(11) -0.0045(9) -0.0019(9) -0.0046(9)
C44 0.0201(12) 0.0153(11) 0.0219(12) 0.0001(9) -0.0126(10) -0.0072(9)
C39 0.0208(12) 0.0229(13) 0.0191(12) -0.0086(10) -0.0031(10) -0.0092(10)
C15 0.0146(11) 0.0223(13) 0.0232(13) -0.0045(10) -0.0026(10) -0.0081(10)
C8 0.0171(12) 0.0266(13) 0.0137(11) -0.0083(10) 0.0013(9) -0.0020(10)
C19 0.0340(15) 0.0265(14) 0.0219(13) -0.0112(11) -0.0079(11) -0.0141(12)
C33 0.0201(12) 0.0104(10) 0.0156(11) -0.0017(9) -0.0038(9) -0.0055(9)
C30 0.0249(13) 0.0192(12) 0.0137(11) -0.0010(9) -0.0091(10) -0.0053(10)
C48 0.0188(12) 0.0236(13) 0.0151(12) -0.0089(10) 0.0011(9) -0.0020(10)
C22 0.0145(10) 0.0092(10) 0.0089(10) -0.0011(8) -0.0027(8) -0.0051(8)
C2 0.0109(10) 0.0078(9) 0.0099(10) -0.0004(8) -0.0012(8) -0.0015(8)
C51 0.0122(10) 0.0116(10) 0.0151(11) -0.0026(8) -0.0038(8) -0.0032(8)
C23 0.0158(11) 0.0099(10) 0.0123(10) -0.0028(8) -0.0005(8) -0.0027(9)
C4 0.0090(10) 0.0112(10) 0.0152(11) -0.0037(8) -0.0015(8) -0.0010(8)
C3 0.0104(10) 0.0076(9) 0.0111(10) -0.0018(8) -0.0016(8) -0.0018(8)
C32 0.0330(14) 0.0130(11) 0.0195(12) 0.0030(9) -0.0045(11) -0.0126(11)
C25 0.0279(13) 0.0152(11) 0.0123(11) 0.0019(9) -0.0034(10) -0.0087(10)
C24 0.0232(12) 0.0086(10) 0.0160(11) 0.0002(9) -0.0049(9) -0.0027(9)
C29 0.0209(12) 0.0140(11) 0.0135(11) -0.0011(9) -0.0044(9) -0.0078(9)
C5 0.0125(10) 0.0126(10) 0.0163(11) -0.0021(9) -0.0021(9) -0.0038(9)
C13 0.0359(16) 0.0352(16) 0.0220(13) -0.0019(11) -0.0131(12) -0.0220(13)
C36 0.0214(13) 0.0268(14) 0.0445(17) -0.0101(13) -0.0167(12) -0.0086(11)
C31 0.0339(15) 0.0119(11) 0.0123(11) 0.0018(9) -0.0061(10) -0.0054(10)
C17 0.0183(12) 0.0178(12) 0.0197(12) -0.0088(10) -0.0034(9) -0.0047(10)
C37 0.0375(17) 0.0358(17) 0.0404(18) -0.0171(14) -0.0175(14) -0.0141(14)
C6 0.0128(11) 0.0109(10) 0.0279(13) -0.0043(9) -0.0079(10) -0.0015(9)
C35 0.0160(11) 0.0188(12) 0.0277(13) -0.0059(10) -0.0077(10) -0.0062(10)
C27 0.0191(11) 0.0108(10) 0.0128(11) -0.0028(8) -0.0013(9) -0.0031(9)
C26 0.0246(13) 0.0167(12) 0.0098(11) -0.0022(9) 0.0024(9) -0.0059(10)
Cl6 0.0525(13) 0.0314(7) 0.0356(9) -0.0040(6) -0.0192(9) -0.0154(9)
Cl5 0.075(2) 0.0598(16) 0.0595(14) 0.0077(13) -0.0373(15) -0.0447(15)
N1 0.0260(13) 0.0369(15) 0.0350(14) 0.0039(11) -0.0117(11) -0.0156(11)
C52 0.0223(13) 0.0299(15) 0.0261(14) -0.0117(12) 0.0032(11) -0.0107(12)
C53 0.0383(19) 0.055(2) 0.0367(19) -0.0302(17) -0.0155(15) 0.0136(16)
C54 0.042(3) 0.031(3) 0.036(3) 0.003(2) -0.014(3) -0.014(2)
O1 0.038(3) 0.045(4) 0.047(4) -0.008(3) -0.017(3) -0.019(3)
C58 0.031(4) 0.028(4) 0.047(5) 0.001(4) -0.009(4) -0.017(4)
C56 0.038(7) 0.112(12) 0.072(9) -0.060(8) -0.007(6) -0.011(7)
C55 0.030(6) 0.052(6) 0.030(6) 0.010(5) -0.013(4) -0.013(5)
C57 0.015(4) 0.029(5) 0.037(5) -0.018(5) -0.003(3) -0.006(4)

loop_
_atom_type_symbol
_atom_type_description
_atom_type_scat_dispersion_real
_atom_type_scat_dispersion_imag
_atom_type_scat_source
C C 0.0033 0.0016 'International Tables Vol C Tables 4.2.6.8 and 6.1.1.4'
H H 0.0000 0.0000 'International Tables Vol C Tables 4.2.6.8 and 6.1.1.4'
Cl Cl 0.1484 0.1585 'International Tables Vol C Tables 4.2.6.8 and 6.1.1.4'
N N 0.0061 0.0033 'International Tables Vol C Tables 4.2.6.8 and 6.1.1.4'
O O 0.0106 0.0060 'International Tables Vol C Tables 4.2.6.8 and 6.1.1.4'
P P 0.1023 0.0942 'International Tables Vol C Tables 4.2.6.8 and 6.1.1.4'
Pt Pt -1.7033 8.3905 'International Tables Vol C Tables 4.2.6.8 and 6.1.1.4'
Ru Ru -1.2594 0.8363 'International Tables Vol C Tables 4.2.6.8 and 6.1.1.4'

loop_
_geom_angle_atom_site_label_1
_geom_angle_atom_site_label_2
_geom_angle_atom_site_label_3
_geom_angle
P4 Pt1 Cl4 96.54(2)
P3 Pt1 Cl4 91.58(2)
P3 Pt1 P4 168.471(19)
C1 Pt1 Cl4 175.98(7)
C1 Pt1 P4 85.32(7)
C1 Pt1 P3 87.11(7)
P2 Ru1 Cl3 92.288(19)
P2 Ru1 P1 172.37(2)
P1 Ru1 Cl3 95.218(19)
Cl1 Ru1 Cl3 87.914(19)
Cl1 Ru1 P2 95.64(2)
Cl1 Ru1 P1 83.27(2)
Cl2 Ru1 Cl3 86.74(2)
Cl2 Ru1 P2 85.17(2)
Cl2 Ru1 P1 96.62(2)
Cl2 Ru1 Cl1 174.62(2)
C1 Ru1 Cl3 176.82(8)
C1 Ru1 P2 86.95(7)
C1 Ru1 P1 85.48(7)
C1 Ru1 Cl1 89.09(7)
C1 Ru1 Cl2 96.27(7)
C40 P4 Pt1 110.92(8)
C40 P4 C3 105.44(10)
C46 P4 Pt1 116.57(7)
C46 P4 C40 105.98(10)
C46 P4 C3 103.81(10)
C3 P4 Pt1 113.22(7)
C16 P2 Ru1 116.62(8)
C16 P2 C22 101.89(10)
C16 P2 C3 108.38(10)
C22 P2 Ru1 118.08(7)
C22 P2 C3 100.06(10)
C3 P2 Ru1 110.20(7)
C34 P3 Pt1 116.82(8)
C34 P3 C28 105.83(10)
C34 P3 C2 107.31(11)
C28 P3 Pt1 108.73(8)
C28 P3 C2 104.58(10)
C2 P3 Pt1 112.68(7)
C10 P1 Ru1 116.96(8)
C10 P1 C2 105.66(10)
C10 P1 C4 104.98(11)
C2 P1 Ru1 108.98(7)
C4 P1 Ru1 116.53(8)
C4 P1 C2 102.26(10)
C50 C49 H49 119.8
C48 C49 H49 119.8
C48 C49 C50 120.4(2)
C45 C40 P4 120.56(17)
C45 C40 C41 119.8(2)
C41 C40 P4 119.47(17)
C21 C16 P2 123.74(17)
C17 C16 P2 117.00(18)
C17 C16 C21 119.1(2)
C49 C50 H50 120.0
C49 C50 C51 120.1(2)
C51 C50 H50 120.0
C47 C46 P4 122.65(17)
C47 C46 C51 119.6(2)
C51 C46 P4 117.65(17)
C39 C34 P3 118.74(18)
C39 C34 C35 119.4(2)
C35 C34 P3 121.87(19)
C21 C20 H20 119.9
C19 C20 H20 119.9
C19 C20 C21 120.2(2)
C11 C12 H12 120.3
C13 C12 H12 120.3
C13 C12 C11 119.4(3)
Ru1 C1 Pt1 176.98(14)
C16 C21 H21 119.8
C20 C21 C16 120.4(2)
C20 C21 H21 119.8
C33 C28 P3 121.15(18)
C33 C28 C29 119.6(2)
C29 C28 P3 118.99(17)
C40 C45 H45 120.1
C44 C45 C40 119.7(2)
C44 C45 H45 120.1
C43 C42 H42 119.9
C43 C42 C41 120.3(2)
C41 C42 H42 119.9
C11 C10 P1 118.34(18)
C15 C10 P1 123.07(19)
C15 C10 C11 118.6(2)
C39 C38 H38 119.7
C37 C38 H38 119.7
C37 C38 C39 120.5(3)
C42 C43 H43 120.0
C42 C43 C44 120.0(2)
C44 C43 H43 120.0
C19 C18 H18 119.8
C19 C18 C17 120.5(2)
C17 C18 H18 119.8
C8 C7 H7 120.1
C8 C7 C6 119.9(2)
C6 C7 H7 120.1
C8 C9 H9 120.0
C8 C9 C4 120.0(2)
C4 C9 H9 120.0
C15 C14 H14 119.6
C13 C14 H14 119.6
C13 C14 C15 120.9(3)
C12 C11 C10 121.2(2)
C12 C11 H11 119.4
C10 C11 H11 119.4
C46 C47 H47 119.9
C46 C47 C48 120.1(2)
C48 C47 H47 119.9
C40 C41 H41 120.2
C42 C41 C40 119.7(2)
C42 C41 H41 120.2
C45 C44 C43 120.5(2)
C45 C44 H44 119.8
C43 C44 H44 119.8
C34 C39 H39 119.9
C38 C39 C34 120.1(2)
C38 C39 H39 119.9
C10 C15 H15 120.1
C14 C15 C10 119.7(2)
C14 C15 H15 120.1
C7 C8 C9 120.5(2)
C7 C8 H8 119.8
C9 C8 H8 119.8
C20 C19 C18 119.6(2)
C20 C19 H19 120.2
C18 C19 H19 120.2
C28 C33 H33 120.0
C32 C33 C28 120.0(2)
C32 C33 H33 120.0
C29 C30 H30 120.1
C31 C30 H30 120.1
C31 C30 C29 119.8(2)
C49 C48 C47 120.0(2)
C49 C48 H48 120.0
C47 C48 H48 120.0
C23 C22 P2 117.70(17)
C27 C22 P2 123.33(17)
C27 C22 C23 118.9(2)
P3 C2 P1 121.64(12)
P3 C2 H2A 106.9
P3 C2 H2B 106.9
P1 C2 H2A 106.9
P1 C2 H2B 106.9
H2A C2 H2B 106.7
C50 C51 C46 119.9(2)
C50 C51 H51 120.1
C46 C51 H51 120.1
C22 C23 H23 119.8
C24 C23 C22 120.3(2)
C24 C23 H23 119.8
C9 C4 P1 123.76(18)
C9 C4 C5 119.0(2)
C5 C4 P1 117.25(17)
P4 C3 P2 123.75(12)
P4 C3 H3A 106.4
P4 C3 H3B 106.4
P2 C3 H3A 106.4
P2 C3 H3B 106.4
H3A C3 H3B 106.5
C33 C32 H32 119.9
C31 C32 C33 120.1(2)
C31 C32 H32 119.9
C24 C25 H25 120.3
C26 C25 H25 120.3
C26 C25 C24 119.3(2)
C23 C24 C25 120.6(2)
C23 C24 H24 119.7
C25 C24 H24 119.7
C28 C29 H29 120.0
C30 C29 C28 120.0(2)
C30 C29 H29 120.0
C4 C5 H5 119.7
C6 C5 C4 120.5(2)
C6 C5 H5 119.7
C12 C13 H13 119.9
C14 C13 C12 120.1(2)
C14 C13 H13 119.9
C37 C36 H36 119.9
C35 C36 H36 119.9
C35 C36 C37 120.3(3)
C30 C31 H31 119.8
C32 C31 C30 120.4(2)
C32 C31 H31 119.8
C16 C17 H17 119.9
C18 C17 C16 120.1(2)
C18 C17 H17 119.9
C38 C37 C36 119.8(3)
C38 C37 H37 120.1
C36 C37 H37 120.1
C7 C6 C5 120.1(2)
C7 C6 H6 119.9
C5 C6 H6 119.9
C34 C35 H35 120.1
C36 C35 C34 119.9(2)
C36 C35 H35 120.1
C22 C27 H27 119.9
C26 C27 C22 120.2(2)
C26 C27 H27 119.9
C25 C26 C27 120.6(2)
C25 C26 H26 119.7
C27 C26 H26 119.7
N1 C52 C53 178.9(4)
C52 C53 H53A 109.5
C52 C53 H53B 109.5
C52 C53 H53C 109.5
H53A C53 H53B 109.5
H53A C53 H53C 109.5
H53B C53 H53C 109.5
Cl6 C54 Cl5 113.5(3)
Cl6 C54 H54A 120.7
Cl6 C54 H54B 115.8
Cl5 C54 H54A 90.7
Cl5 C54 H54B 95.1
H54A C54 H54B 114.6
C57 O1 C55 114.5(7)
H58A C58 H58B 109.5
H58A C58 H58C 109.5
H58B C58 H58C 109.5
C57 C58 H58A 103.3
C57 C58 H58B 125.6
C57 C58 H58C 98.4
H56A C56 H56B 109.5
H56A C56 H56C 109.5
H56B C56 H56C 109.5
C55 C56 H56A 99.8
C55 C56 H56B 113.4
C55 C56 H56C 114.7
O1 C55 C56 110.2(6)
O1 C55 H55A 83.6
O1 C55 H55B 166.6
C56 C55 H55A 94.5
C56 C55 H55B 81.2
H55A C55 H55B 103.0
Cl5 C57 H57A 114.0
Cl5 C57 H57B 114.0
O1 C57 C58 110.2(6)
O1 C57 H57A 114.0
O1 C57 H57B 114.0
C58 C57 C54 72.9(6)
C58 C57 H57A 81.9
C58 C57 H57B 121.6
H57A C57 H57B 111.2

loop_
_geom_bond_atom_site_label_1
_geom_bond_atom_site_label_2
_geom_bond_distance
Pt1 Cl4 2.3588(5)
Pt1 P4 2.3425(6)
Pt1 P3 2.3301(6)
Pt1 C1 1.852(2)
Ru1 Cl3 2.5092(6)
Ru1 P2 2.4110(6)
Ru1 P1 2.4147(6)
Ru1 Cl1 2.4107(6)
Ru1 Cl2 2.3859(6)
Ru1 C1 1.698(2)
P4 C40 1.815(2)
P4 C46 1.814(2)
P4 C3 1.835(2)
P2 C16 1.823(2)
P2 C22 1.834(2)
P2 C3 1.849(2)
P3 C34 1.800(2)
P3 C28 1.817(2)
P3 C2 1.835(2)
P1 C10 1.819(2)
P1 C2 1.854(2)
P1 C4 1.822(2)
C49 H49 0.9500
C49 C50 1.389(4)
C49 C48 1.384(4)
C40 C45 1.399(3)
C40 C41 1.399(3)
C16 C21 1.395(3)
C16 C17 1.394(3)
C50 H50 0.9500
C50 C51 1.391(3)
C46 C47 1.391(3)
C46 C51 1.405(3)
C34 C39 1.396(3)
C34 C35 1.399(3)
C20 H20 0.9500
C20 C21 1.391(3)
C20 C19 1.385(4)
C12 H12 0.9500
C12 C11 1.390(3)
C12 C13 1.387(4)
C21 H21 0.9500
C28 C33 1.394(3)
C28 C29 1.396(3)
C45 H45 0.9500
C45 C44 1.389(3)
C42 H42 0.9500
C42 C43 1.386(4)
C42 C41 1.396(3)
C10 C11 1.401(3)
C10 C15 1.401(3)
C38 H38 0.9500
C38 C39 1.385(4)
C38 C37 1.377(4)
C43 H43 0.9500
C43 C44 1.389(4)
C18 H18 0.9500
C18 C19 1.389(4)
C18 C17 1.390(3)
C7 H7 0.9500
C7 C8 1.381(4)
C7 C6 1.387(4)
C9 H9 0.9500
C9 C8 1.396(3)
C9 C4 1.396(3)
C14 H14 0.9500
C14 C15 1.396(4)
C14 C13 1.380(4)
C11 H11 0.9500
C47 H47 0.9500
C47 C48 1.396(3)
C41 H41 0.9500
C44 H44 0.9500
C39 H39 0.9500
C15 H15 0.9500
C8 H8 0.9500
C19 H19 0.9500
C33 H33 0.9500
C33 C32 1.390(3)
C30 H30 0.9500
C30 C29 1.395(3)
C30 C31 1.384(4)
C48 H48 0.9500
C22 C23 1.400(3)
C22 C27 1.396(3)
C2 H2A 0.9900
C2 H2B 0.9900
C51 H51 0.9500
C23 H23 0.9500
C23 C24 1.386(3)
C4 C5 1.399(3)
C3 H3A 0.9900
C3 H3B 0.9900
C32 H32 0.9500
C32 C31 1.384(4)
C25 H25 0.9500
C25 C24 1.388(4)
C25 C26 1.386(3)
C24 H24 0.9500
C29 H29 0.9500
C5 H5 0.9500
C5 C6 1.388(3)
C13 H13 0.9500
C36 H36 0.9500
C36 C37 1.393(4)
C36 C35 1.387(4)
C31 H31 0.9500
C17 H17 0.9500
C37 H37 0.9500
C6 H6 0.9500
C35 H35 0.9500
C27 H27 0.9500
C27 C26 1.391(3)
C26 H26 0.9500
Cl6 C54 1.747(6)
Cl5 C54 1.752(6)
N1 C52 1.104(4)
C52 C53 1.446(4)
C53 H53A 0.9800
C53 H53B 0.9800
C53 H53C 0.9800
C54 H54A 0.9900
C54 H54B 0.9900
O1 C55 1.381(9)
O1 C57 1.381(9)
C58 H58A 0.9800
C58 H58B 0.9800
C58 H58C 0.9800
C58 C57 1.538(11)
C56 H56A 0.9800
C56 H56B 0.9800
C56 H56C 0.9800
C56 C55 1.538(11)
C55 H55A 0.9900
C55 H55B 0.9900
C57 H57A 0.9900
C57 H57B 0.9900

loop_
_geom_torsion_atom_site_label_1
_geom_torsion_atom_site_label_2
_geom_torsion_atom_site_label_3
_geom_torsion_atom_site_label_4
_geom_torsion
Pt1 P4 C40 C45 -155.41(16)
Pt1 P4 C40 C41 29.0(2)
Pt1 P4 C46 C47 -111.28(19)
Pt1 P4 C46 C51 65.18(19)
Pt1 P4 C3 P2 -55.35(15)
Pt1 P3 C34 C39 -19.4(2)
Pt1 P3 C34 C35 162.08(17)
Pt1 P3 C28 C33 142.65(17)
Pt1 P3 C28 C29 -31.7(2)
Pt1 P3 C2 P1 -55.34(15)
Ru1 P2 C16 C21 -142.57(18)
Ru1 P2 C16 C17 41.6(2)
Ru1 P2 C22 C23 -62.1(2)
Ru1 P2 C22 C27 120.47(19)
Ru1 P2 C3 P4 50.67(15)
Ru1 P1 C10 C11 -41.9(2)
Ru1 P1 C10 C15 137.85(18)
Ru1 P1 C2 P3 60.12(15)
Ru1 P1 C4 C9 115.7(2)
Ru1 P1 C4 C5 -64.1(2)
P4 C40 C45 C44 -176.31(17)
P4 C40 C41 C42 176.74(19)
P4 C46 C47 C48 176.8(2)
P4 C46 C51 C50 -176.54(18)
P2 C16 C21 C20 -176.40(19)
P2 C16 C17 C18 175.2(2)
P2 C22 C23 C24 -177.55(19)
P2 C22 C27 C26 177.12(19)
P3 C34 C39 C38 -178.7(2)
P3 C34 C35 C36 178.6(2)
P3 C28 C33 C32 -173.21(19)
P3 C28 C29 C30 173.20(19)
P1 C10 C11 C12 -179.39(19)
P1 C10 C15 C14 -178.8(2)
P1 C4 C5 C6 -178.81(18)
C49 C50 C51 C46 -0.2(4)
C40 P4 C46 C47 124.8(2)
C40 P4 C46 C51 -58.8(2)
C40 P4 C3 P2 66.10(16)
C40 C45 C44 C43 -0.3(4)
C16 P2 C22 C23 67.0(2)
C16 P2 C22 C27 -110.4(2)
C16 P2 C3 P4 -78.04(16)
C50 C49 C48 C47 0.5(4)
C46 P4 C40 C45 -28.0(2)
C46 P4 C40 C41 156.40(18)
C46 P4 C3 P2 177.32(14)
C46 C47 C48 C49 -0.7(4)
C34 P3 C28 C33 16.4(2)
C34 P3 C28 C29 -157.99(18)
C34 P3 C2 P1 74.63(16)
C21 C16 C17 C18 -0.8(4)
C21 C20 C19 C18 -1.2(4)
C28 P3 C34 C39 101.7(2)
C28 P3 C34 C35 -76.8(2)
C28 P3 C2 P1 -173.26(13)
C28 C33 C32 C31 0.5(4)
C45 C40 C41 C42 1.1(3)
C42 C43 C44 C45 0.9(4)
C10 P1 C2 P3 -66.35(16)
C10 P1 C4 C9 -113.2(2)
C10 P1 C4 C5 67.0(2)
C43 C42 C41 C40 -0.5(4)
C9 C4 C5 C6 1.4(4)
C11 C12 C13 C14 2.0(4)
C11 C10 C15 C14 0.9(4)
C47 C46 C51 C50 0.0(3)
C41 C40 C45 C44 -0.7(3)
C41 C42 C43 C44 -0.6(4)
C39 C34 C35 C36 0.1(4)
C39 C38 C37 C36 0.1(5)
C15 C10 C11 C12 0.9(4)
C15 C14 C13 C12 -0.1(4)
C8 C7 C6 C5 -1.0(4)
C8 C9 C4 P1 178.8(2)
C8 C9 C4 C5 -1.4(4)
C19 C20 C21 C16 1.7(4)
C19 C18 C17 C16 1.3(4)
C33 C28 C29 C30 -1.3(4)
C33 C32 C31 C30 -2.1(4)
C48 C49 C50 C51 0.0(4)
C22 P2 C16 C21 87.4(2)
C22 P2 C16 C17 -88.4(2)
C22 P2 C3 P4 175.74(14)
C22 C23 C24 C25 0.1(4)
C22 C27 C26 C25 0.4(4)
C2 P3 C34 C39 -147.01(19)
C2 P3 C34 C35 34.5(2)
C2 P3 C28 C33 -96.8(2)
C2 P3 C28 C29 88.9(2)
C2 P1 C10 C11 79.6(2)
C2 P1 C10 C15 -100.7(2)
C2 P1 C4 C9 -3.0(2)
C2 P1 C4 C5 177.16(19)
C51 C46 C47 C48 0.4(4)
C23 C22 C27 C26 -0.3(4)
C4 P1 C10 C11 -172.78(18)
C4 P1 C10 C15 6.9(2)
C4 P1 C2 P3 -175.96(14)
C4 C9 C8 C7 0.3(4)
C4 C5 C6 C7 -0.1(4)
C3 P4 C40 C45 81.67(19)
C3 P4 C40 C41 -93.93(19)
C3 P4 C46 C47 13.9(2)
C3 P4 C46 C51 -169.60(18)
C3 P2 C16 C21 -17.6(2)
C3 P2 C16 C17 166.60(18)
C3 P2 C22 C23 178.41(18)
C3 P2 C22 C27 1.0(2)
C24 C25 C26 C27 -0.3(4)
C29 C28 C33 C32 1.1(4)
C29 C30 C31 C32 1.9(4)
C13 C12 C11 C10 -2.3(4)
C13 C14 C15 C10 -1.3(4)
C31 C30 C29 C28 -0.2(4)
C17 C16 C21 C20 -0.7(4)
C17 C18 C19 C20 -0.2(4)
C37 C38 C39 C34 0.1(5)
C37 C36 C35 C34 0.1(4)
C6 C7 C8 C9 1.0(4)
C35 C34 C39 C38 -0.2(4)
C35 C36 C37 C38 -0.2(5)
C27 C22 C23 C24 0.0(4)
C26 C25 C24 C23 0.0(4)
Cl6 C54 O1 Cl5 -179.7(4)
Cl6 C54 O1 C55 -3.0(8)
Cl6 C54 O1 C57 -156.6(5)
Cl6 C54 C55 O1 46(11)
Cl6 C54 C57 Cl5 117.8(12)
Cl6 C54 C57 O1 21.0(5)
Cl6 C54 C57 C58 152.4(5)
Cl6 O1 C55 C54 -173.5(17)
Cl6 O1 C55 C56 -0.6(7)
Cl6 O1 C57 Cl5 -108.1(16)
Cl6 O1 C57 C54 -32.8(6)
Cl6 O1 C57 C58 -82.6(11)
Cl6 C56 C55 O1 3(4)
Cl5 C54 O1 Cl6 179.7(4)
Cl5 C54 O1 C55 176.7(9)
Cl5 C54 O1 C57 23.1(4)
Cl5 C54 C55 O1 -2.9(8)
Cl5 C54 C57 O1 -96.8(14)
Cl5 C54 C57 C58 34.5(10)
Cl5 O1 C55 Cl6 177.0(10)
Cl5 O1 C55 C54 3.4(9)
Cl5 O1 C55 C56 176.4(8)
Cl5 O1 C57 C54 75.3(15)
Cl5 O1 C57 C58 25.4(9)
Cl5 C58 C57 C54 -91.7(17)
Cl5 C58 C57 O1 -51.0(14)
C54 Cl6 O1 Cl5 0.4(5)
C54 Cl6 O1 C55 4.7(12)
C54 Cl6 O1 C57 34.8(7)
C54 Cl6 C56 C55 -13(3)
C54 Cl6 C55 O1 -44(10)
C54 Cl6 C55 C56 133(9)
C54 Cl5 O1 Cl6 -0.4(5)
C54 Cl5 O1 C55 -2.4(6)
C54 Cl5 O1 C57 -98.4(16)
C54 Cl5 C58 C57 78.9(18)
C54 Cl5 C57 O1 54.1(5)
C54 Cl5 C57 C58 -79.0(13)
C54 O1 C55 Cl6 173.5(17)
C54 O1 C55 C56 172.9(15)
C54 O1 C57 Cl5 -75.3(15)
C54 O1 C57 C58 -49.9(8)
C54 C58 C57 Cl5 91.7(17)
C54 C58 C57 O1 40.7(7)
O1 Cl6 C54 Cl5 -0.2(3)
O1 Cl6 C54 C58 18.0(7)
O1 Cl6 C54 C55 -133(11)
O1 Cl6 C54 C57 -18.0(5)
O1 Cl6 C56 C55 -176(5)
O1 Cl6 C55 C56 177(3)
O1 Cl5 C54 Cl6 0.3(3)
O1 Cl5 C54 C58 -160.6(6)
O1 Cl5 C54 C55 3.2(9)
O1 Cl5 C54 C57 68.5(13)
O1 Cl5 C58 C54 22.9(7)
O1 Cl5 C58 C57 101.8(19)
O1 Cl5 C57 C54 -54.1(5)
O1 Cl5 C57 C58 -133.1(11)
O1 C54 C57 Cl5 96.8(14)
O1 C54 C57 C58 131.4(7)
C58 Cl5 C54 Cl6 160.8(5)
C58 Cl5 C54 O1 160.6(5)
C58 Cl5 C54 C55 163.8(9)
C58 Cl5 C54 C57 -131.0(14)
C58 Cl5 O1 Cl6 -28.8(11)
C58 Cl5 O1 C54 -28.4(8)
C58 Cl5 O1 C55 -30.8(11)
C58 Cl5 O1 C57 -126.8(18)
C58 Cl5 C57 C54 79.0(13)
C58 Cl5 C57 O1 133.1(11)
C58 C54 O1 Cl6 -169.6(4)
C58 C54 O1 Cl5 10.7(3)
C58 C54 O1 C55 -172.6(9)
C58 C54 O1 C57 33.8(5)
C58 C54 C55 O1 13.8(17)
C58 C54 C57 Cl5 -34.5(10)
C58 C54 C57 O1 -131.4(7)
C56 Cl6 C54 Cl5 -168(3)
C56 Cl6 C54 O1 -168(3)
C56 Cl6 C54 C58 -150(3)
C56 Cl6 C54 C55 59(12)
C56 Cl6 C54 C57 174(3)
C56 Cl6 O1 Cl5 173.9(18)
C56 Cl6 O1 C54 173.5(18)
C56 Cl6 O1 C55 178(2)
C56 Cl6 O1 C57 -151.6(18)
C56 Cl6 C55 O1 -177(3)
C55 Cl6 C54 Cl5 133(11)
C55 Cl6 C54 O1 133(11)
C55 Cl6 C54 C58 151(11)
C55 Cl6 C54 C57 115(11)
C55 Cl6 O1 Cl5 -4.3(13)
C55 Cl6 O1 C54 -4.7(12)
C55 Cl6 O1 C57 30.2(14)
C55 C54 O1 Cl6 3.0(8)
C55 C54 O1 Cl5 -176.7(9)
C55 C54 O1 C57 -153.6(10)
C55 C54 C57 Cl5 121.3(14)
C55 C54 C57 O1 24.4(9)
C55 C54 C57 C58 155.8(8)
C55 O1 C57 Cl5 -94.4(17)
C55 O1 C57 C54 -19.1(6)
C55 O1 C57 C58 -69.0(11)
C57 Cl5 C54 Cl6 -68.2(13)
C57 Cl5 C54 O1 -68.5(13)
C57 Cl5 C54 C58 131.0(14)
C57 Cl5 C54 C55 -65.2(16)
C57 Cl5 O1 Cl6 98.0(17)
C57 Cl5 O1 C54 98.4(16)
C57 Cl5 O1 C55 96.0(18)
C57 Cl5 C58 C54 -78.9(18)
C57 C54 O1 Cl6 156.6(5)
C57 C54 O1 Cl5 -23.1(4)
C57 C54 O1 C55 153.6(10)
C57 C54 C55 O1 -20.4(7)
C57 O1 C55 Cl6 -158.1(10)
C57 O1 C55 C54 28.4(10)
C57 O1 C55 C56 -158.7(9)
